data_9014716
loop_
_publ_author_name
'Effenberger, H.'

_publ_section_title
;
 Verfeinerung der Kristallstruktur von Kupfer(II)-hydroxichlorid, Cu(OH)Cl
;
_journal_name_full 'Monatshefte fur Chemie'
_journal_page_first 725
_journal_page_last 730
_journal_paper_doi 10.1007/BF01120967
_journal_volume 115
_journal_year 1984
_chemical_compound_source Synthetic
_chemical_formula_sum 'Cl Cu H O'
_chemical_name_mineral Belloite
_space_group_IT_number 14
_symmetry_space_group_name_Hall '-P 2yab'
_symmetry_space_group_name_H-M 'P 1 21/a 1'
_cell_angle_alpha 90
_cell_angle_beta 114.88
_cell_angle_gamma 90
_cell_length_a 5.555
_cell_length_b 6.671
_cell_length_c 6.127
_cell_formula_units_Z 4
_cell_volume 205.978
_database_code_amcsd 0019167
_exptl_crystal_density_diffrn 3.741
_cod_original_formula_sum 'Cu O H Cl'
_cod_database_code 9014716

loop_
_space_group_symop_operation_xyz
x,y,z
1/2+x,1/2-y,z
1/2-x,1/2+y,-z
-x,-y,-z

loop_
_atom_site_aniso_label
_atom_site_aniso_U_11
_atom_site_aniso_U_22
_atom_site_aniso_U_33
_atom_site_aniso_U_12
_atom_site_aniso_U_13
_atom_site_aniso_U_23
Cu 0.00763 0.00963 0.01609 0.00051 0.00399 -0.00192
O 0.00965 0.00969 0.01236 -0.00170 0.00454 -0.00038
Cl 0.00991 0.01691 0.01111 0.00000 0.00312 0.00019

loop_
_atom_site_label
_atom_site_fract_x
_atom_site_fract_y
_atom_site_fract_z
_atom_site_U_iso_or_equiv
Cu 0.25375 0.11786 -0.03193 0.01153
O 0.15080 0.35250 0.11890 0.01064
H 0.21000 0.35000 0.26000 0.02913
Cl 0.32180 0.40900 -0.31140 0.01317

loop_
_cod_related_entry_id
_cod_related_entry_database
_cod_related_entry_code
1 AMCSD 0019167
